data_7712780
loop_
_publ_author_name
'Ruschewitz, Uwe'
'Sebastian, Sean'
'Dicke, Finn P.'

_publ_section_title
;
 Fluorinated Linkers Enable the Synthesis of Flexible MOFs with 1D
 Alkaline Earth SBUs and a Temperature-Induced Phase Transition
;
_journal_name_full 'Dalton Transactions'
_journal_paper_doi 10.1039/D3DT00422H
_journal_year 2023
_chemical_formula_moiety '(Sr 2+)5 , (C27 H12 O6 F3 3-)3, (C3 H7 N O)5, O, (C2 H3 O2 1-)'
_chemical_formula_sum 'C98 H74 F9 N5 O26 Sr5'
_chemical_formula_weight 2346.7661
_chemical_name_common 'UoC-9(Sr), RT'
_space_group_crystal_system orthorhombic
_space_group_IT_number 46
_space_group_name_Hall 'I 2 -2a'
_space_group_name_H-M_alt 'I m a 2'
_atom_sites_solution_hydrogens geom
_atom_sites_solution_secondary difmap
_audit_creation_method SHELXL-2019/2
_audit_update_record
;
2023-02-09 deposited with the CCDC.	2023-04-17 downloaded from the CCDC.
;
_cell_angle_alpha 90
_cell_angle_beta 90
_cell_angle_gamma 90
_cell_formula_units_Z 4
_cell_length_a 33.367(3)
_cell_length_b 16.7390(17)
_cell_length_c 28.876(3)
_cell_measurement_reflns_used 9972
_cell_measurement_temperature 270(2)
_cell_measurement_theta_max 18.87
_cell_measurement_theta_min 2.22
_cell_volume 16128(3)
_computing_cell_refinement 'Bruker SAINT'
_computing_data_collection 'Bruker APEX2'
_computing_data_reduction 'Bruker SAINT'
_computing_structure_refinement 'SHELXL-2019/2 (Sheldrick, 2019)'
_diffrn_ambient_temperature 270(2)
_diffrn_measured_fraction_theta_full 0.998
_diffrn_measured_fraction_theta_max 0.998
_diffrn_measurement_device_type 'Bruker APEX-II CCD'
_diffrn_measurement_method '\f and \w scans'
_diffrn_radiation_type AgK\a
_diffrn_radiation_wavelength 0.56086
_diffrn_reflns_av_R_equivalents 0.0878
_diffrn_reflns_av_unetI/netI 0.0581
_diffrn_reflns_Laue_measured_fraction_full 0.998
_diffrn_reflns_Laue_measured_fraction_max 0.998
_diffrn_reflns_limit_h_max 40
_diffrn_reflns_limit_h_min -39
_diffrn_reflns_limit_k_max 20
_diffrn_reflns_limit_k_min -20
_diffrn_reflns_limit_l_max 34
_diffrn_reflns_limit_l_min -32
_diffrn_reflns_number 97776
_diffrn_reflns_point_group_measured_fraction_full 0.984
_diffrn_reflns_point_group_measured_fraction_max 0.984
_diffrn_reflns_theta_full 19.664
_diffrn_reflns_theta_max 19.664
_diffrn_reflns_theta_min 1.920
_diffrn_source fine-focus
_exptl_absorpt_coefficient_mu 0.925
_exptl_absorpt_correction_T_max 0.7445
_exptl_absorpt_correction_T_min 0.6234
_exptl_absorpt_correction_type multi-scan
_exptl_absorpt_process_details
;
 SADABS-2016/2 - Bruker AXS area detector scaling and absorption correction 
 Reference: Krause, L., Herbst-Irmer, R., Sheldrick G.M. & Stalke D.,
 J. Appl. Cryst. 48 (2015) 3-10.
;
_exptl_crystal_colour colorless
_exptl_crystal_density_diffrn 0.966
_exptl_crystal_density_meas ?
_exptl_crystal_density_method 'not measured'
_exptl_crystal_description prism
_exptl_crystal_F_000 4704
_exptl_crystal_recrystallization_method 'Re-crystallisation from solvent: DMF'
_exptl_crystal_size_max 0.16
_exptl_crystal_size_mid 0.10
_exptl_crystal_size_min 0.04
_refine_diff_density_max 0.786
_refine_diff_density_min -0.290
_refine_diff_density_rms 0.053
_refine_ls_abs_structure_details
;
 Refined as an inversion twin.
;
_refine_ls_abs_structure_Flack 0.445(11)
_refine_ls_extinction_method none
_refine_ls_goodness_of_fit_ref 1.008
_refine_ls_hydrogen_treatment constr
_refine_ls_matrix_type full
_refine_ls_number_parameters 755
_refine_ls_number_reflns 14622
_refine_ls_number_restraints 349
_refine_ls_restrained_S_all 1.007
_refine_ls_R_factor_all 0.0642
_refine_ls_R_factor_gt 0.0424
_refine_ls_shift/su_max 0.023
_refine_ls_shift/su_mean 0.000
_refine_ls_structure_factor_coef Fsqd
_refine_ls_weighting_details 'w=1/[\s^2^(Fo^2^)+(0.0585P)^2^] where P=(Fo^2^+2Fc^2^)/3'
_refine_ls_weighting_scheme calc
_refine_ls_wR_factor_gt 0.0949
_refine_ls_wR_factor_ref 0.1053
_reflns_Friedel_coverage 0.928
_reflns_Friedel_fraction_full 0.968
_reflns_Friedel_fraction_max 0.968
_reflns_number_gt 11248
_reflns_number_total 14622
_reflns_threshold_expression 'I > 2\s(I)'
_cod_data_source_file d3dt00422h2.cif
_cod_data_source_block ag_Sebastian_SSS_369_0ma_sq
_cod_depositor_comments
;
The following automatic conversions were performed:

data item '_exptl_crystal_density_meas' value 'not measured' was
changed to '?' -- the value is perceived as not measured.

Automatic conversion script
Id: cif_fix_values 8170 2020-07-09 18:12:32Z antanas 
;
_cod_original_formula_sum 'C98 H74 Sr5 F9 N5 O26'
_cod_database_code 7712780
_shelx_shelxl_version_number 2019/2
_shelx_space_group_comment
;
The symmetry employed for this shelxl refinement is uniquely defined
by the following loop, which should always be used as a source of
symmetry information in preference to the above space-group names.
They are only intended as comments.
;

loop_
_space_group_symop_operation_xyz
'x, y, z'
'-x, -y, z'
'x+1/2, -y, z'
'-x+1/2, y, z'
'x+1/2, y+1/2, z+1/2'
'-x+1/2, -y+1/2, z+1/2'
'x+1, -y+1/2, z+1/2'
'-x+1, y+1/2, z+1/2'

loop_
_atom_site_label
_atom_site_type_symbol
_atom_site_fract_x
_atom_site_fract_y
_atom_site_fract_z
_atom_site_U_iso_or_equiv
_atom_site_adp_type
_atom_site_occupancy
_atom_site_site_symmetry_order
_atom_site_calc_flag
_atom_site_refinement_flags_posn
_atom_site_refinement_flags_adp
_atom_site_refinement_flags_occupancy
_atom_site_disorder_assembly
_atom_site_disorder_group
Sr1 Sr 0.750000 0.90112(5) 0.57382(3) 0.0567(2) Uani 1 2 d S T P C .
Sr2 Sr 0.64766(2) 0.89577(3) 0.50987(2) 0.04781(15) Uani 1 1 d . . . . .
Sr3 Sr 0.55818(2) 0.46396(3) 0.04388(2) 0.04546(14) Uani 1 1 d . . . . .
C26_1 C 0.53809(18) 0.8674(3) 0.5125(2) 0.0483(14) Uani 1 1 d . . . . .
C10_1 C 0.500000 0.500000 0.2919(3) 0.057(2) Uani 1 2 d S T P . .
C13_1 C 0.500000 0.500000 0.1943(3) 0.054(2) Uani 1 2 d S T P . .
C16_1 C 0.500000 0.500000 0.1419(4) 0.067(3) Uani 1 2 d S T P A .
O262_1 O 0.51044(13) 0.9131(3) 0.52281(17) 0.0645(13) Uani 1 1 d . . . . .
C22_1 C 0.5563(2) 0.7262(4) 0.4922(3) 0.0626(18) Uani 1 1 d . . . . .
H22_1 H 0.579964 0.731817 0.508866 0.075 Uiso 1 1 calc R U . . .
C23_1 C 0.52955(18) 0.7893(4) 0.4900(2) 0.0493(15) Uani 1 1 d . . . . .
C24_1 C 0.4953(2) 0.7808(4) 0.4633(2) 0.0626(19) Uani 1 1 d . . . . .
H24_1 H 0.476969 0.822609 0.461276 0.075 Uiso 1 1 calc R U . . .
C25_1 C 0.4882(2) 0.7100(4) 0.4396(3) 0.0673(19) Uani 1 1 d . . . . .
H25_1 H 0.465474 0.705427 0.421173 0.081 Uiso 1 1 calc R U . . .
C20_1 C 0.5139(2) 0.6472(4) 0.4427(2) 0.0533(16) Uani 1 1 d . . . . .
C21_1 C 0.5483(2) 0.6549(4) 0.4698(3) 0.070(2) Uani 1 1 d . . . . .
H21_1 H 0.565814 0.612082 0.472887 0.083 Uiso 1 1 calc R U . . .
C3_1 C 0.5069(2) 0.5719(4) 0.4173(2) 0.0492(15) Uani 1 1 d . . . . .
C2_1 C 0.5058(2) 0.5681(4) 0.3681(2) 0.0623(18) Uani 1 1 d . . . . .
C1_1 C 0.500000 0.500000 0.3422(3) 0.054(2) Uani 1 2 d S T P A .
C4_1 C 0.500000 0.500000 0.4394(3) 0.051(2) Uani 1 2 d S T P . .
O16_1 O 0.53058(17) 0.4749(4) 0.12242(17) 0.0867(17) Uani 1 1 d . . . . .
F4_1 F 0.500000 0.500000 0.48567(17) 0.0716(16) Uani 1 2 d S T P . .
F2_1 F 0.51286(15) 0.6372(2) 0.34554(14) 0.0797(13) Uani 1 1 d . . . . .
O261_1 O 0.57368(14) 0.8848(3) 0.5214(2) 0.0714(15) Uani 1 1 d . . . . .
C11A_1 C 0.5257(4) 0.4507(11) 0.2667(4) 0.073(5) Uani 0.69(2) 1 d . . P A 1
H11A_1 H 0.543250 0.416939 0.282346 0.088 Uiso 0.69(2) 1 calc R U P A 1
C12A_1 C 0.5255(4) 0.4516(10) 0.2191(3) 0.065(5) Uani 0.69(2) 1 d . . P A 1
H12A_1 H 0.543138 0.418402 0.203202 0.078 Uiso 0.69(2) 1 calc R U P A 1
C11B_1 C 0.5359(9) 0.512(3) 0.2678(9) 0.070(10) Uani 0.31(2) 1 d . . P A 2
H11B_1 H 0.560194 0.518473 0.283078 0.084 Uiso 0.31(2) 1 calc R U P A 2
C12B_1 C 0.5333(8) 0.512(2) 0.2213(10) 0.069(9) Uani 0.31(2) 1 d . . P A 2
H12B_1 H 0.557090 0.522021 0.205423 0.083 Uiso 0.31(2) 1 calc R U P A 2
C16_2 C 0.6706(3) 0.7488(5) 0.5657(4) 0.083(2) Uani 1 1 d . . . . .
C20_2 C 0.6562(2) 0.2376(4) 0.6638(2) 0.0631(18) Uani 1 1 d . . . . .
C21_2 C 0.6884(2) 0.2162(4) 0.6381(3) 0.072(2) Uani 1 1 d . . . . .
H21_2 H 0.710175 0.250798 0.636546 0.087 Uiso 1 1 calc R U . . .
C22_2 C 0.6901(2) 0.1436(4) 0.6139(3) 0.069(2) Uani 1 1 d . . . . .
H22_2 H 0.712218 0.131013 0.595658 0.083 Uiso 1 1 calc R U . . .
C23_2 C 0.6588(2) 0.0921(4) 0.6177(2) 0.0556(17) Uani 1 1 d . . . . .
C24_2 C 0.6256(2) 0.1117(4) 0.6442(2) 0.0618(18) Uani 1 1 d . . . . .
H24_2 H 0.604172 0.076250 0.646259 0.074 Uiso 1 1 calc R U . . .
C25_2 C 0.6242(2) 0.1829(4) 0.6675(3) 0.0657(19) Uani 1 1 d . . . . .
H25_2 H 0.602110 0.195216 0.685865 0.079 Uiso 1 1 calc R U . . .
C26_2 C 0.6581(2) 0.0176(4) 0.5886(2) 0.0530(17) Uani 1 1 d . . . . .
C30_2 C 0.6332(3) 0.4100(4) 0.8055(2) 0.068(2) Uani 1 1 d . . . . .
C31_2 C 0.6565(3) 0.4558(5) 0.8345(3) 0.087(3) Uani 1 1 d . . . . .
H31_2 H 0.679134 0.480589 0.822450 0.105 Uiso 1 1 calc R U . . .
C32_2 C 0.6476(2) 0.4665(5) 0.8807(3) 0.074(2) Uani 1 1 d . . . . .
H32_2 H 0.664413 0.497006 0.899363 0.089 Uiso 1 1 calc R U . . .
C33_2 C 0.6137(2) 0.4317(4) 0.8990(2) 0.0656(19) Uani 1 1 d . . . . .
C34_2 C 0.5904(3) 0.3867(5) 0.8697(3) 0.086(3) Uani 1 1 d . . . . .
H34_2 H 0.566997 0.363840 0.881252 0.104 Uiso 1 1 calc R U . . .
C35_2 C 0.5998(3) 0.3742(5) 0.8249(3) 0.088(3) Uani 1 1 d . . . . .
H35_2 H 0.583756 0.341187 0.806874 0.106 Uiso 1 1 calc R U . . .
C36_2 C 0.6015(3) 0.4471(5) 0.9475(3) 0.076(2) Uani 1 1 d . . . . .
C1_2 C 0.6559(2) 0.4638(4) 0.6799(3) 0.069(2) Uani 1 1 d . . . . .
F2_2 F 0.66433(16) 0.3817(2) 0.61566(14) 0.0839(13) Uani 1 1 d . . . . .
C2_2 C 0.6575(2) 0.3884(4) 0.6613(3) 0.0656(19) Uani 1 1 d . . . . .
O261_2 O 0.62478(13) -0.0130(2) 0.57900(15) 0.0544(10) Uani 1 1 d . . . . .
C3_2 C 0.6527(2) 0.3179(4) 0.6868(2) 0.0650(19) Uani 1 1 d . . . . .
O262_2 O 0.69051(13) -0.0099(3) 0.5732(2) 0.0710(13) Uani 1 1 d . . . . .
F4_2 F 0.64228(14) 0.2617(3) 0.75994(15) 0.0827(13) Uani 1 1 d . . . . .
C4_2 C 0.6448(2) 0.3278(4) 0.7328(2) 0.0644(19) Uani 1 1 d . . . . .
O361_2 O 0.5662(2) 0.4301(5) 0.9594(2) 0.106(2) Uani 1 1 d . . . . .
C5_2 C 0.6433(2) 0.4019(4) 0.7553(3) 0.067(2) Uani 1 1 d . . . . .
O362_2 O 0.62557(18) 0.4779(3) 0.97493(19) 0.0786(15) Uani 1 1 d . . . . .
F6_2 F 0.64433(17) 0.5400(2) 0.74639(16) 0.0943(15) Uani 1 1 d . . . . .
C6_2 C 0.6475(3) 0.4666(4) 0.7271(3) 0.073(2) Uani 1 1 d . . . . .
C10_2 C 0.6605(3) 0.5370(4) 0.6516(3) 0.068(2) Uani 1 1 d . . . . .
C11_2 C 0.6888(3) 0.5949(5) 0.6607(3) 0.086(3) Uani 1 1 d . . . . .
H11_2 H 0.705419 0.588248 0.686324 0.103 Uiso 1 1 calc R U . . .
C12_2 C 0.6936(3) 0.6607(5) 0.6344(4) 0.093(3) Uani 1 1 d . . . . .
H12_2 H 0.713647 0.697318 0.641414 0.112 Uiso 1 1 calc R U . . .
C13_2 C 0.6683(2) 0.6740(4) 0.5964(3) 0.071(2) Uani 1 1 d . . . . .
C14_2 C 0.6406(3) 0.6159(5) 0.5856(4) 0.088(3) Uani 1 1 d . . . . .
H14_2 H 0.624374 0.622464 0.559748 0.105 Uiso 1 1 calc R U . . .
C15_2 C 0.6364(3) 0.5484(5) 0.6122(3) 0.093(3) Uani 1 1 d . . . . .
H15_2 H 0.617521 0.510045 0.604107 0.112 Uiso 1 1 calc R U . . .
O161_2 O 0.69458(19) 0.8018(3) 0.5773(2) 0.1014(19) Uani 1 1 d . . . . .
O162_2 O 0.6497(2) 0.7523(4) 0.5314(3) 0.115(3) Uani 1 1 d . . . . .
C1_3 C 0.750000 0.8989(7) 0.4658(5) 0.081(4) Uani 1 2 d S T P C .
C2_3 C 0.750000 0.8941(11) 0.4136(4) 0.124(6) Uani 1 2 d S T P C .
H2A_3 H 0.777099 0.895529 0.402503 0.186 Uiso 0.5 1 calc R U P B -1
H2B_3 H 0.735407 0.938646 0.401178 0.186 Uiso 0.5 1 calc R U P B -1
H2C_3 H 0.737494 0.845216 0.404050 0.186 Uiso 0.5 1 calc R U P B -1
O1_3 O 0.78198(16) 0.8985(4) 0.48724(19) 0.0875(17) Uani 1 1 d . . . . .
O1_4 O 0.750000 0.9229(10) 0.6591(4) 0.192(7) Uani 1 2 d S T P . .
C1A_5 C 0.6077(8) 0.8480(19) 0.4042(9) 0.188(11) Uani 0.521(14) 1 d D U P C 1
H1A_5 H 0.595319 0.894378 0.414695 0.225 Uiso 0.521(14) 1 calc R U P C 1
O1A_5 O 0.6361(3) 0.8401(5) 0.4302(2) 0.120(3) Uani 0.521(14) 1 d D U P C 1
N1A_5 N 0.5868(9) 0.827(2) 0.3715(9) 0.221(13) Uani 0.521(14) 1 d D U P C 1
C2A_5 C 0.5922(14) 0.757(3) 0.3421(15) 0.28(2) Uani 0.521(14) 1 d D U P C 1
H2A1_5 H 0.619534 0.754436 0.331668 0.421 Uiso 0.521(14) 1 calc R U P C 1
H2A2_5 H 0.574672 0.760100 0.315878 0.421 Uiso 0.521(14) 1 calc R U P C 1
H2A3_5 H 0.586145 0.709464 0.359583 0.421 Uiso 0.521(14) 1 calc R U P C 1
C3A_5 C 0.5506(11) 0.873(2) 0.3561(17) 0.286(19) Uani 0.521(14) 1 d D U P C 1
H3A1_5 H 0.528612 0.861192 0.376477 0.429 Uiso 0.521(14) 1 calc R U P C 1
H3A2_5 H 0.543723 0.857423 0.325117 0.429 Uiso 0.521(14) 1 calc R U P C 1
H3A3_5 H 0.556327 0.928943 0.356999 0.429 Uiso 0.521(14) 1 calc R U P C 1
C1B_5 C 0.6322(7) 0.7761(14) 0.4116(8) 0.131(8) Uani 0.479(14) 1 d D U P C 2
H1B_5 H 0.636875 0.732892 0.431175 0.157 Uiso 0.479(14) 1 calc R U P C 2
O1B_5 O 0.6361(3) 0.8401(5) 0.4302(2) 0.120(3) Uani 0.479(14) 1 d D U P C 2
N1B_5 N 0.6232(7) 0.7567(13) 0.3722(7) 0.144(8) Uani 0.479(14) 1 d D U P C 2
C2B_5 C 0.6205(15) 0.811(2) 0.3327(11) 0.217(18) Uani 0.479(14) 1 d D U P C 2
H2B1_5 H 0.592849 0.820092 0.325358 0.326 Uiso 0.479(14) 1 calc R U P C 2
H2B2_5 H 0.633712 0.787193 0.306540 0.326 Uiso 0.479(14) 1 calc R U P C 2
H2B3_5 H 0.633207 0.860496 0.340325 0.326 Uiso 0.479(14) 1 calc R U P C 2
C3B_5 C 0.6136(11) 0.6735(16) 0.3586(11) 0.182(13) Uani 0.479(14) 1 d D U P C 2
H3B1_5 H 0.632096 0.637654 0.373397 0.273 Uiso 0.479(14) 1 calc R U P C 2
H3B2_5 H 0.615878 0.668157 0.325610 0.273 Uiso 0.479(14) 1 calc R U P C 2
H3B3_5 H 0.586808 0.660813 0.368048 0.273 Uiso 0.479(14) 1 calc R U P C 2
C1A_6 C 0.5960(10) 0.2654(15) 0.0378(12) 0.155(12) Uani 0.40(2) 1 d D U P D 1
H1A_6 H 0.618339 0.281518 0.020952 0.186 Uiso 0.40(2) 1 calc R U P D 1
O1A_6 O 0.5766(3) 0.3211(4) 0.0553(3) 0.131(3) Uani 0.40(2) 1 d D U P D 1
N1A_6 N 0.5909(12) 0.1924(16) 0.0388(15) 0.173(15) Uani 0.40(2) 1 d D U P D 1
C2A_6 C 0.5582(12) 0.154(3) 0.0654(17) 0.23(2) Uani 0.40(2) 1 d D U P D 1
H2A1_6 H 0.548872 0.190288 0.088883 0.338 Uiso 0.40(2) 1 calc R U P D 1
H2A2_6 H 0.567949 0.106206 0.079626 0.338 Uiso 0.40(2) 1 calc R U P D 1
H2A3_6 H 0.536453 0.141354 0.044874 0.338 Uiso 0.40(2) 1 calc R U P D 1
C3A_6 C 0.6177(15) 0.134(2) 0.017(2) 0.23(2) Uani 0.40(2) 1 d D U P D 1
H3A1_6 H 0.604499 0.109751 -0.009093 0.352 Uiso 0.40(2) 1 calc R U P D 1
H3A2_6 H 0.624516 0.092940 0.039047 0.352 Uiso 0.40(2) 1 calc R U P D 1
H3A3_6 H 0.641723 0.159940 0.006742 0.352 Uiso 0.40(2) 1 calc R U P D 1
C1B_6 C 0.5707(7) 0.2477(10) 0.0533(8) 0.151(8) Uani 0.60(2) 1 d D U P D 2
H1B_6 H 0.549870 0.224690 0.069991 0.181 Uiso 0.60(2) 1 calc R U P D 2
O1B_6 O 0.5766(3) 0.3211(4) 0.0553(3) 0.131(3) Uani 0.60(2) 1 d D U P D 2
N1B_6 N 0.5932(8) 0.2050(10) 0.0286(9) 0.158(9) Uani 0.60(2) 1 d D U P D 2
C2B_6 C 0.6291(9) 0.2363(17) 0.0055(12) 0.224(15) Uani 0.60(2) 1 d D U P D 2
H2B1_6 H 0.628021 0.293640 0.005116 0.335 Uiso 0.60(2) 1 calc R U P D 2
H2B2_6 H 0.630170 0.216592 -0.025647 0.335 Uiso 0.60(2) 1 calc R U P D 2
H2B3_6 H 0.652534 0.219291 0.022073 0.335 Uiso 0.60(2) 1 calc R U P D 2
C3B_6 C 0.5858(10) 0.1188(10) 0.0247(11) 0.184(12) Uani 0.60(2) 1 d D U P D 2
H3B1_6 H 0.602428 0.090674 0.046317 0.276 Uiso 0.60(2) 1 calc R U P D 2
H3B2_6 H 0.591901 0.101427 -0.006224 0.276 Uiso 0.60(2) 1 calc R U P D 2
H3B3_6 H 0.558110 0.107885 0.031308 0.276 Uiso 0.60(2) 1 calc R U P D 2
C1_7 C 0.750000 0.3933(17) 0.7334(9) 0.216(11) Uani 1 2 d DS TU P . .
H1_7 H 0.750000 0.446036 0.743611 0.259 Uiso 1 2 calc R U P . .
O1_7 O 0.750000 0.3778(12) 0.6903(9) 0.237(9) Uani 1 2 d DS TU P . .
N1_7 N 0.750000 0.3369(14) 0.7622(8) 0.184(7) Uani 1 2 d DS TU P . .
C2_7 C 0.750000 0.3445(17) 0.8129(8) 0.209(10) Uani 1 2 d DS TU P . .
H2A_7 H 0.750000 0.400071 0.821167 0.313 Uiso 1 2 calc R U P . .
H2B_7 H 0.773491 0.319276 0.825280 0.313 Uiso 0.5 1 calc R U P . .
H2C_7 H 0.726509 0.319275 0.825280 0.313 Uiso 0.5 1 calc R U P . .
C3_7 C 0.750000 0.2521(15) 0.7497(9) 0.200(9) Uani 1 2 d DS TU P . .
H3A_7 H 0.750000 0.246902 0.716590 0.300 Uiso 1 2 calc R U P . .
H3B_7 H 0.726509 0.226875 0.762151 0.300 Uiso 0.5 1 calc R U P . .
H3C_7 H 0.773491 0.226875 0.762151 0.300 Uiso 0.5 1 calc R U P . .

loop_
_atom_site_aniso_label
_atom_site_aniso_U_11
_atom_site_aniso_U_22
_atom_site_aniso_U_33
_atom_site_aniso_U_23
_atom_site_aniso_U_13
_atom_site_aniso_U_12
Sr1 0.0498(5) 0.0552(5) 0.0651(6) -0.0031(4) 0.000 0.000
Sr2 0.0488(3) 0.0437(3) 0.0508(3) -0.0030(3) -0.0014(3) 0.0016(2)
Sr3 0.0496(3) 0.0398(2) 0.0470(3) 0.0004(3) 0.0034(3) 0.0021(2)
C26_1 0.051(3) 0.039(3) 0.054(4) -0.007(3) 0.002(3) -0.002(3)
C10_1 0.080(7) 0.048(5) 0.042(5) 0.000 0.000 0.000(5)
C13_1 0.067(6) 0.056(6) 0.039(5) 0.000 0.000 0.006(5)
C16_1 0.082(8) 0.073(7) 0.047(6) 0.000 0.000 -0.003(6)
O262_1 0.051(3) 0.049(3) 0.093(4) -0.018(2) -0.004(2) 0.003(2)
C22_1 0.060(4) 0.054(4) 0.074(5) -0.014(4) -0.013(3) 0.009(3)
C23_1 0.051(4) 0.045(4) 0.052(4) -0.003(3) 0.007(3) 0.002(3)
C24_1 0.063(4) 0.046(4) 0.079(5) -0.006(3) -0.011(4) 0.001(3)
C25_1 0.076(5) 0.057(4) 0.069(5) -0.010(4) -0.014(4) -0.006(4)
C20_1 0.077(4) 0.037(3) 0.047(4) 0.000(3) -0.003(3) -0.005(3)
C21_1 0.101(6) 0.030(3) 0.077(5) -0.005(3) -0.012(4) 0.014(4)
C3_1 0.071(4) 0.037(3) 0.039(4) -0.001(3) -0.003(3) -0.004(3)
C2_1 0.089(5) 0.041(4) 0.058(4) 0.007(3) -0.003(4) -0.004(4)
C1_1 0.083(7) 0.037(5) 0.042(5) 0.000 0.000 -0.005(5)
C4_1 0.081(6) 0.033(5) 0.040(5) 0.000 0.000 0.001(4)
O16_1 0.083(4) 0.128(5) 0.048(3) 0.003(3) 0.012(3) 0.031(3)
F4_1 0.129(5) 0.049(3) 0.037(3) 0.000 0.000 -0.007(3)
F2_1 0.143(4) 0.040(2) 0.056(2) 0.0102(18) 0.004(2) -0.015(2)
O261_1 0.054(3) 0.046(3) 0.113(4) -0.024(3) -0.011(3) -0.003(2)
C11A_1 0.080(8) 0.079(12) 0.061(8) -0.001(7) -0.013(6) 0.020(8)
C12A_1 0.079(8) 0.081(12) 0.035(6) -0.001(6) 0.006(5) 0.031(8)
C11B_1 0.069(17) 0.09(3) 0.054(17) 0.004(15) -0.008(13) 0.010(16)
C12B_1 0.066(16) 0.07(2) 0.08(2) 0.001(15) 0.014(14) -0.001(14)
C16_2 0.088(6) 0.043(4) 0.118(7) -0.006(5) 0.022(6) -0.011(4)
C20_2 0.090(5) 0.048(4) 0.052(4) -0.008(3) -0.001(4) -0.004(4)
C21_2 0.071(5) 0.063(5) 0.083(5) -0.017(4) 0.014(4) -0.018(4)
C22_2 0.061(4) 0.065(5) 0.081(5) -0.026(4) 0.007(4) -0.002(4)
C23_2 0.063(4) 0.040(4) 0.064(4) -0.008(3) -0.005(3) 0.003(3)
C24_2 0.070(5) 0.060(4) 0.055(4) -0.018(4) 0.011(4) -0.012(4)
C25_2 0.082(5) 0.050(4) 0.065(4) -0.009(4) 0.022(4) -0.009(4)
C26_2 0.054(4) 0.046(4) 0.059(4) 0.002(3) -0.010(3) -0.001(3)
C30_2 0.095(5) 0.062(5) 0.046(4) -0.018(3) 0.003(4) -0.012(4)
C31_2 0.100(6) 0.077(6) 0.084(6) -0.019(5) 0.035(5) -0.032(5)
C32_2 0.079(5) 0.073(5) 0.070(5) -0.022(4) 0.016(4) -0.020(4)
C33_2 0.084(5) 0.057(4) 0.056(4) -0.013(4) 0.010(4) -0.016(4)
C34_2 0.097(6) 0.092(6) 0.070(5) -0.019(5) 0.030(5) -0.040(5)
C35_2 0.109(7) 0.097(6) 0.060(5) -0.029(4) 0.008(5) -0.053(5)
C36_2 0.100(6) 0.064(5) 0.062(5) -0.015(4) 0.011(5) -0.020(5)
C1_2 0.099(6) 0.047(4) 0.062(5) -0.003(4) 0.007(4) -0.005(4)
F2_2 0.143(4) 0.058(3) 0.051(3) -0.009(2) 0.020(3) -0.009(3)
C2_2 0.098(6) 0.044(4) 0.055(5) -0.005(3) 0.014(4) -0.014(4)
O261_2 0.061(3) 0.048(2) 0.054(3) -0.011(2) -0.007(2) -0.002(2)
C3_2 0.102(6) 0.045(4) 0.047(4) -0.009(3) 0.001(4) 0.000(4)
O262_2 0.058(3) 0.055(3) 0.100(4) -0.024(3) -0.007(3) 0.014(2)
F4_2 0.137(4) 0.051(3) 0.061(2) -0.006(2) 0.024(3) -0.013(2)
C4_2 0.091(5) 0.052(4) 0.050(4) -0.003(3) 0.016(4) -0.005(4)
O361_2 0.124(5) 0.135(6) 0.060(4) -0.026(4) 0.030(3) -0.061(5)
C5_2 0.092(5) 0.055(4) 0.055(4) -0.014(4) 0.021(4) -0.008(4)
O362_2 0.110(4) 0.066(3) 0.060(3) -0.016(3) -0.009(3) -0.013(3)
F6_2 0.154(5) 0.051(3) 0.078(3) -0.021(2) 0.026(3) -0.006(3)
C6_2 0.109(6) 0.050(4) 0.059(5) -0.019(4) 0.025(4) -0.016(4)
C10_2 0.091(5) 0.051(4) 0.063(5) -0.005(4) 0.012(4) -0.008(4)
C11_2 0.106(7) 0.073(6) 0.079(6) -0.001(5) -0.016(5) -0.023(5)
C12_2 0.095(6) 0.071(6) 0.114(7) -0.003(6) 0.006(6) -0.034(5)
C13_2 0.076(5) 0.047(4) 0.092(6) 0.006(4) 0.000(4) -0.005(4)
C14_2 0.090(6) 0.063(5) 0.111(7) 0.022(5) -0.020(5) -0.015(4)
C15_2 0.118(7) 0.059(5) 0.102(7) 0.012(5) -0.020(6) -0.035(5)
O161_2 0.119(5) 0.066(4) 0.119(5) 0.005(3) 0.007(4) -0.032(3)
O162_2 0.123(5) 0.075(4) 0.148(7) 0.034(4) -0.045(5) -0.012(4)
C1_3 0.023(5) 0.091(9) 0.129(11) 0.007(7) 0.000 0.000
C2_3 0.114(11) 0.22(2) 0.041(7) -0.011(9) 0.000 0.000
O1_3 0.069(3) 0.127(5) 0.067(3) -0.012(3) -0.005(3) -0.001(3)
O1_4 0.290(19) 0.210(15) 0.077(8) 0.005(8) 0.000 0.000
C1A_5 0.218(17) 0.19(2) 0.159(19) 0.063(16) -0.060(15) -0.086(15)
O1A_5 0.163(7) 0.120(6) 0.078(4) -0.027(4) 0.001(4) -0.016(5)
N1A_5 0.24(2) 0.26(3) 0.162(19) 0.053(17) -0.069(17) -0.124(19)
C2A_5 0.30(4) 0.30(3) 0.24(3) 0.01(3) -0.08(3) -0.11(3)
C3A_5 0.26(3) 0.33(4) 0.26(4) 0.08(3) -0.08(3) -0.10(2)
C1B_5 0.140(18) 0.127(12) 0.126(14) -0.040(10) 0.006(13) -0.020(12)
O1B_5 0.163(7) 0.120(6) 0.078(4) -0.027(4) 0.001(4) -0.016(5)
N1B_5 0.156(18) 0.155(16) 0.121(12) -0.052(11) 0.001(12) -0.023(14)
C2B_5 0.29(5) 0.20(2) 0.169(19) -0.018(16) -0.02(2) -0.04(2)
C3B_5 0.21(3) 0.171(17) 0.17(2) -0.067(15) 0.03(2) -0.043(18)
C1A_6 0.20(2) 0.089(12) 0.18(2) -0.016(14) -0.031(19) 0.032(13)
O1A_6 0.181(7) 0.070(4) 0.142(7) -0.014(4) -0.049(5) 0.029(4)
N1A_6 0.23(3) 0.090(13) 0.20(3) -0.012(14) -0.06(2) 0.025(13)
C2A_6 0.24(3) 0.21(3) 0.23(4) 0.04(3) -0.06(3) 0.00(2)
C3A_6 0.28(4) 0.12(2) 0.30(5) -0.03(3) -0.01(4) 0.02(2)
C1B_6 0.222(18) 0.078(8) 0.152(18) -0.013(9) -0.062(13) 0.037(8)
O1B_6 0.181(7) 0.070(4) 0.142(7) -0.014(4) -0.049(5) 0.029(4)
N1B_6 0.24(2) 0.085(10) 0.153(18) -0.015(9) -0.055(14) 0.049(10)
C2B_6 0.28(2) 0.14(2) 0.25(3) -0.03(2) 0.00(2) 0.029(16)
C3B_6 0.25(3) 0.091(11) 0.21(3) -0.022(11) -0.03(2) 0.047(12)
C1_7 0.17(2) 0.24(2) 0.236(18) 0.021(15) 0.000 0.000
O1_7 0.24(2) 0.230(19) 0.243(17) 0.016(15) 0.000 0.000
N1_7 0.130(12) 0.220(17) 0.202(14) -0.006(14) 0.000 0.000
C2_7 0.19(2) 0.22(2) 0.216(15) -0.005(16) 0.000 0.000
C3_7 0.162(18) 0.223(17) 0.21(2) 0.005(16) 0.000 0.000

loop_
_atom_type_symbol
_atom_type_description
_atom_type_scat_dispersion_real
_atom_type_scat_dispersion_imag
_atom_type_scat_source
C C 0.0015 0.0009 'International Tables Vol C Tables 4.2.6.8 and 6.1.1.4'
H H 0.0000 0.0000 'International Tables Vol C Tables 4.2.6.8 and 6.1.1.4'
Sr Sr -0.1172 2.2025 'International Tables Vol C Tables 4.2.6.8 and 6.1.1.4'
F F 0.0096 0.0061 'International Tables Vol C Tables 4.2.6.8 and 6.1.1.4'
N N 0.0030 0.0019 'International Tables Vol C Tables 4.2.6.8 and 6.1.1.4'
O O 0.0056 0.0036 'International Tables Vol C Tables 4.2.6.8 and 6.1.1.4'

loop_
_geom_angle_atom_site_label_1
_geom_angle_atom_site_label_2
_geom_angle_atom_site_label_3
_geom_angle
_geom_angle_site_symmetry_1
_geom_angle_site_symmetry_3
_geom_angle_publ_flag
O262_2 Sr1 O262_2 106.2(2) 4_665 1_565 ?
O262_2 Sr1 O161_2 78.86(19) 4_665 4_655 ?
O262_2 Sr1 O161_2 174.6(2) 1_565 4_655 ?
O262_2 Sr1 O161_2 174.6(2) 4_665 . ?
O262_2 Sr1 O161_2 78.86(19) 1_565 . ?
O161_2 Sr1 O161_2 96.0(3) 4_655 . ?
O262_2 Sr1 O1_4 85.4(3) 4_665 . ?
O262_2 Sr1 O1_4 85.4(3) 1_565 . ?
O161_2 Sr1 O1_4 93.3(3) 4_655 . ?
O161_2 Sr1 O1_4 93.3(3) . . ?
O262_2 Sr1 O1_3 71.86(17) 4_665 . ?
O262_2 Sr1 O1_3 108.46(19) 1_565 . ?
O161_2 Sr1 O1_3 74.6(2) 4_655 . ?
O161_2 Sr1 O1_3 108.6(2) . . ?
O1_4 Sr1 O1_3 155.79(16) . . ?
O262_2 Sr1 O1_3 108.46(19) 4_665 4_655 ?
O262_2 Sr1 O1_3 71.86(17) 1_565 4_655 ?
O161_2 Sr1 O1_3 108.6(2) 4_655 4_655 ?
O161_2 Sr1 O1_3 74.6(2) . 4_655 ?
O1_4 Sr1 O1_3 155.79(16) . 4_655 ?
O1_3 Sr1 O1_3 46.2(2) . 4_655 ?
O262_2 Sr1 C1_3 89.97(19) 4_665 . ?
O262_2 Sr1 C1_3 89.97(19) 1_565 . ?
O161_2 Sr1 C1_3 91.9(2) 4_655 . ?
O161_2 Sr1 C1_3 91.9(2) . . ?
O1_4 Sr1 C1_3 172.3(5) . . ?
O1_3 Sr1 C1_3 23.12(11) . . ?
O1_3 Sr1 C1_3 23.11(11) 4_655 . ?
O262_2 Sr1 Sr2 46.12(11) 4_665 4_655 ?
O262_2 Sr1 Sr2 135.53(13) 1_565 4_655 ?
O161_2 Sr1 Sr2 49.51(16) 4_655 4_655 ?
O161_2 Sr1 Sr2 131.11(16) . 4_655 ?
O1_4 Sr1 Sr2 118.28(3) . 4_655 ?
O1_3 Sr1 Sr2 38.47(11) . 4_655 ?
O1_3 Sr1 Sr2 84.69(12) 4_655 4_655 ?
C1_3 Sr1 Sr2 61.589(16) . 4_655 ?
O262_2 Sr1 Sr2 135.53(13) 4_665 . ?
O262_2 Sr1 Sr2 46.12(11) 1_565 . ?
O161_2 Sr1 Sr2 131.11(16) 4_655 . ?
O161_2 Sr1 Sr2 49.51(16) . . ?
O1_4 Sr1 Sr2 118.28(3) . . ?
O1_3 Sr1 Sr2 84.69(12) . . ?
O1_3 Sr1 Sr2 38.48(11) 4_655 . ?
C1_3 Sr1 Sr2 61.589(16) . . ?
Sr2 Sr1 Sr2 123.14(3) 4_655 . ?
O1_3 Sr2 O362_2 99.4(2) 4_655 7_464 ?
O1_3 Sr2 O162_2 93.4(2) 4_655 . ?
O362_2 Sr2 O162_2 160.8(2) 7_464 . ?
O1_3 Sr2 O261_1 171.55(18) 4_655 . ?
O362_2 Sr2 O261_1 79.71(18) 7_464 . ?
O162_2 Sr2 O261_1 85.6(2) . . ?
O1_3 Sr2 O1B_5 84.8(2) 4_655 . ?
O362_2 Sr2 O1B_5 84.1(2) 7_464 . ?
O162_2 Sr2 O1B_5 82.8(3) . . ?
O261_1 Sr2 O1B_5 86.7(2) . . ?
O1_3 Sr2 O1A_5 84.8(2) 4_655 . ?
O362_2 Sr2 O1A_5 84.1(2) 7_464 . ?
O162_2 Sr2 O1A_5 82.8(3) . . ?
O261_1 Sr2 O1A_5 86.7(2) . . ?
O1_3 Sr2 O261_2 118.20(17) 4_655 1_565 ?
O362_2 Sr2 O261_2 73.99(17) 7_464 1_565 ?
O162_2 Sr2 O261_2 112.4(2) . 1_565 ?
O261_1 Sr2 O261_2 69.76(15) . 1_565 ?
O1A_5 Sr2 O261_2 150.1(2) . 1_565 ?
O1_3 Sr2 O262_2 70.93(16) 4_655 1_565 ?
O362_2 Sr2 O262_2 86.34(17) 7_464 1_565 ?
O162_2 Sr2 O262_2 111.5(2) . 1_565 ?
O261_1 Sr2 O262_2 117.25(15) . 1_565 ?
O1A_5 Sr2 O262_2 152.1(2) . 1_565 ?
O261_2 Sr2 O262_2 47.63(13) 1_565 1_565 ?
O1_3 Sr2 O161_2 71.11(19) 4_655 . ?
O362_2 Sr2 O161_2 152.70(18) 7_464 . ?
O162_2 Sr2 O161_2 46.0(2) . . ?
O261_1 Sr2 O161_2 113.38(17) . . ?
O1B_5 Sr2 O161_2 119.2(2) . . ?
O1A_5 Sr2 O161_2 119.2(2) . . ?
O261_2 Sr2 O161_2 87.85(16) 1_565 . ?
O262_2 Sr2 O161_2 66.41(16) 1_565 . ?
O1_3 Sr2 C16_2 85.1(2) 4_655 . ?
O362_2 Sr2 C16_2 172.0(2) 7_464 . ?
O162_2 Sr2 C16_2 22.6(2) . . ?
O261_1 Sr2 C16_2 96.8(2) . . ?
O1B_5 Sr2 C16_2 102.9(3) . . ?
O1A_5 Sr2 C16_2 102.9(3) . . ?
O261_2 Sr2 C16_2 98.1(2) 1_565 . ?
O262_2 Sr2 C16_2 88.9(2) 1_565 . ?
O161_2 Sr2 C16_2 23.9(2) . . ?
O1_3 Sr2 C26_2 94.39(19) 4_655 1_565 ?
O362_2 Sr2 C26_2 76.52(18) 7_464 1_565 ?
O162_2 Sr2 C26_2 117.0(2) . 1_565 ?
O261_1 Sr2 C26_2 93.56(17) . 1_565 ?
O1A_5 Sr2 C26_2 160.2(2) . 1_565 ?
O261_2 Sr2 C26_2 23.81(16) 1_565 1_565 ?
O262_2 Sr2 C26_2 24.13(15) 1_565 1_565 ?
O161_2 Sr2 C26_2 78.75(18) . 1_565 ?
C16_2 Sr2 C26_2 96.7(2) . 1_565 ?
O1_3 Sr2 Sr1 43.95(13) 4_655 . ?
O362_2 Sr2 Sr1 116.07(14) 7_464 . ?
O162_2 Sr2 Sr1 83.05(18) . . ?
O261_1 Sr2 Sr1 143.84(13) . . ?
O1B_5 Sr2 Sr1 125.4(2) . . ?
O1A_5 Sr2 Sr1 125.4(2) . . ?
O261_2 Sr2 Sr1 83.15(10) 1_565 . ?
O262_2 Sr2 Sr1 39.58(9) 1_565 . ?
O161_2 Sr2 Sr1 39.85(11) . . ?
C16_2 Sr2 Sr1 62.95(19) . . ?
C26_2 Sr2 Sr1 62.17(13) 1_565 . ?
O16_1 Sr3 O1B_6 92.4(2) . . ?
O16_1 Sr3 O1A_6 92.4(2) . . ?
O16_1 Sr3 O262_1 84.68(18) . 8_544 ?
O1A_6 Sr3 O262_1 86.1(2) . 8_544 ?
O16_1 Sr3 O361_2 162.1(2) . 1_554 ?
O1A_6 Sr3 O361_2 83.4(3) . 1_554 ?
O262_1 Sr3 O361_2 77.71(19) 8_544 1_554 ?
O16_1 Sr3 O261_2 86.34(17) . 7_454 ?
O1A_6 Sr3 O261_2 92.3(2) . 7_454 ?
O262_1 Sr3 O261_2 170.81(15) 8_544 7_454 ?
O361_2 Sr3 O261_2 111.13(19) 1_554 7_454 ?
O16_1 Sr3 O261_1 103.1(2) . 7_464 ?
O1A_6 Sr3 O261_1 153.7(2) . 7_464 ?
O262_1 Sr3 O261_1 116.04(15) 8_544 7_464 ?
O361_2 Sr3 O261_1 87.5(2) 1_554 7_464 ?
O261_2 Sr3 O261_1 68.03(13) 7_454 7_464 ?
O16_1 Sr3 O262_1 85.94(17) . 7_464 ?
O1A_6 Sr3 O262_1 156.4(2) . 7_464 ?
O262_1 Sr3 O262_1 70.31(16) 8_544 7_464 ?
O361_2 Sr3 O262_1 90.9(2) 1_554 7_464 ?
O261_2 Sr3 O262_1 111.02(13) 7_454 7_464 ?
O261_1 Sr3 O262_1 47.83(13) 7_464 7_464 ?
O16_1 Sr3 O362_2 152.24(17) . 1_554 ?
O1A_6 Sr3 O362_2 88.7(2) . 1_554 ?
O262_1 Sr3 O362_2 123.06(15) 8_544 1_554 ?
O361_2 Sr3 O362_2 45.38(18) 1_554 1_554 ?
O261_2 Sr3 O362_2 65.90(15) 7_454 1_554 ?
O261_1 Sr3 O362_2 67.69(16) 7_464 1_554 ?
O262_1 Sr3 O362_2 103.58(15) 7_464 1_554 ?
O16_1 Sr3 C26_1 97.09(19) . 7_464 ?
O1A_6 Sr3 C26_1 170.2(2) . 7_464 ?
O262_1 Sr3 C26_1 92.36(16) 8_544 7_464 ?
O361_2 Sr3 C26_1 86.8(2) 1_554 7_464 ?
O261_2 Sr3 C26_1 90.69(15) 7_454 7_464 ?
O261_1 Sr3 C26_1 24.18(15) 7_464 7_464 ?
O262_1 Sr3 C26_1 23.88(14) 7_464 7_464 ?
O362_2 Sr3 C26_1 84.00(16) 1_554 7_464 ?
O16_1 Sr3 C36_2 174.6(2) . 1_554 ?
O1A_6 Sr3 C36_2 85.2(3) . 1_554 ?
O262_1 Sr3 C36_2 100.0(2) 8_544 1_554 ?
O361_2 Sr3 C36_2 22.3(2) 1_554 1_554 ?
O261_2 Sr3 C36_2 88.89(19) 7_454 1_554 ?
O261_1 Sr3 C36_2 77.34(19) 7_464 1_554 ?
O262_1 Sr3 C36_2 98.13(19) 7_464 1_554 ?
O362_2 Sr3 C36_2 23.10(17) 1_554 1_554 ?
C26_1 Sr3 C36_2 85.5(2) 7_464 1_554 ?
O16_1 Sr3 Sr2 118.17(15) . 7_464 ?
O1A_6 Sr3 Sr2 114.8(2) . 7_464 ?
O262_1 Sr3 Sr2 146.51(12) 8_544 7_464 ?
O361_2 Sr3 Sr2 79.10(14) 1_554 7_464 ?
O261_2 Sr3 Sr2 41.56(9) 7_454 7_464 ?
O261_1 Sr3 Sr2 38.97(10) 7_464 7_464 ?
O262_1 Sr3 Sr2 86.32(9) 7_464 7_464 ?
O362_2 Sr3 Sr2 38.75(10) 1_554 7_464 ?
C26_1 Sr3 Sr2 62.45(11) 7_464 7_464 ?
C36_2 Sr3 Sr2 58.88(15) 1_554 7_464 ?
O262_1 C26_1 O261_1 121.0(5) . . ?
O262_1 C26_1 C23_1 120.5(5) . . ?
O261_1 C26_1 C23_1 118.5(5) . . ?
O262_1 C26_1 Sr3 61.1(3) . 7_465 ?
O261_1 C26_1 Sr3 60.8(3) . 7_465 ?
C23_1 C26_1 Sr3 171.4(5) . 7_465 ?
C11A_1 C10_1 C11A_1 117.3(12) . 2_665 ?
C11A_1 C10_1 C11B_1 100.8(12) . 2_665 ?
C11A_1 C10_1 C11B_1 45.2(14) 2_665 2_665 ?
C11B_1 C10_1 C11B_1 120(2) 2_665 . ?
C11A_1 C10_1 C1_1 121.4(6) . . ?
C11A_1 C10_1 C1_1 121.4(6) 2_665 . ?
C11B_1 C10_1 C1_1 119.8(12) 2_665 . ?
C11B_1 C10_1 C1_1 119.8(12) . . ?
C12A_1 C13_1 C12A_1 117.3(11) . 2_665 ?
C12B_1 C13_1 C16_1 124.5(12) . . ?
C12B_1 C13_1 C16_1 124.5(12) 2_665 . ?
C12A_1 C13_1 C16_1 121.3(5) . . ?
C12A_1 C13_1 C16_1 121.3(5) 2_665 . ?
O16_1 C16_1 O16_1 126.0(10) . 2_665 ?
O16_1 C16_1 C13_1 117.0(5) . . ?
O16_1 C16_1 C13_1 117.0(5) 2_665 . ?
C26_1 O262_1 Sr3 161.3(4) . 8 ?
C26_1 O262_1 Sr3 95.0(3) . 7_465 ?
Sr3 O262_1 Sr3 103.12(15) 8 7_465 ?
C21_1 C22_1 C23_1 120.8(6) . . ?
C22_1 C23_1 C24_1 118.7(6) . . ?
C22_1 C23_1 C26_1 121.8(6) . . ?
C24_1 C23_1 C26_1 119.4(6) . . ?
C23_1 C24_1 C25_1 120.0(6) . . ?
C20_1 C25_1 C24_1 121.4(7) . . ?
C25_1 C20_1 C21_1 118.9(6) . . ?
C25_1 C20_1 C3_1 121.9(6) . . ?
C21_1 C20_1 C3_1 119.2(6) . . ?
C22_1 C21_1 C20_1 120.1(6) . . ?
C4_1 C3_1 C2_1 114.7(6) . . ?
C4_1 C3_1 C20_1 122.8(6) . . ?
C2_1 C3_1 C20_1 122.4(5) . . ?
F2_1 C2_1 C1_1 118.3(6) . . ?
F2_1 C2_1 C3_1 116.1(6) . . ?
C1_1 C2_1 C3_1 125.5(6) . . ?
C2_1 C1_1 C2_1 114.4(8) 2_665 . ?
C2_1 C1_1 C10_1 122.8(4) 2_665 . ?
C2_1 C1_1 C10_1 122.8(4) . . ?
F4_1 C4_1 C3_1 117.5(4) . . ?
F4_1 C4_1 C3_1 117.5(4) . 2_665 ?
C3_1 C4_1 C3_1 125.1(8) . 2_665 ?
C16_1 O16_1 Sr3 139.0(6) . . ?
C26_1 O261_1 Sr2 158.2(5) . . ?
C26_1 O261_1 Sr3 95.0(3) . 7_465 ?
Sr2 O261_1 Sr3 98.90(15) . 7_465 ?
C12A_1 C11A_1 C10_1 120.8(10) . . ?
C11A_1 C12A_1 C13_1 121.9(10) . . ?
C12B_1 C11B_1 C10_1 116(2) . . ?
C11B_1 C12B_1 C13_1 128(2) . . ?
O162_2 C16_2 O161_2 123.9(9) . . ?
O162_2 C16_2 C13_2 118.8(8) . . ?
O161_2 C16_2 C13_2 117.2(10) . . ?
O162_2 C16_2 Sr2 51.9(5) . . ?
O161_2 C16_2 Sr2 74.2(5) . . ?
C13_2 C16_2 Sr2 162.5(6) . . ?
C21_2 C20_2 C25_2 118.1(6) . . ?
C21_2 C20_2 C3_2 122.6(7) . . ?
C25_2 C20_2 C3_2 119.2(7) . . ?
C20_2 C21_2 C22_2 122.3(7) . . ?
C23_2 C22_2 C21_2 118.5(7) . . ?
C22_2 C23_2 C24_2 120.6(6) . . ?
C22_2 C23_2 C26_2 119.6(6) . . ?
C24_2 C23_2 C26_2 119.5(6) . . ?
C25_2 C24_2 C23_2 120.3(7) . . ?
C24_2 C25_2 C20_2 120.1(7) . . ?
O261_2 C26_2 O262_2 122.2(6) . . ?
O261_2 C26_2 C23_2 118.4(6) . . ?
O262_2 C26_2 C23_2 119.3(6) . . ?
O261_2 C26_2 Sr2 57.7(3) . 1_545 ?
O262_2 C26_2 Sr2 65.9(4) . 1_545 ?
C23_2 C26_2 Sr2 164.7(5) . 1_545 ?
C31_2 C30_2 C35_2 116.7(7) . . ?
C31_2 C30_2 C5_2 121.0(7) . . ?
C35_2 C30_2 C5_2 122.3(7) . . ?
C30_2 C31_2 C32_2 122.7(8) . . ?
C31_2 C32_2 C33_2 119.6(7) . . ?
C34_2 C33_2 C32_2 117.4(7) . . ?
C34_2 C33_2 C36_2 121.4(7) . . ?
C32_2 C33_2 C36_2 121.1(7) . . ?
C35_2 C34_2 C33_2 122.9(7) . . ?
C34_2 C35_2 C30_2 120.7(7) . . ?
O362_2 C36_2 O361_2 121.6(7) . . ?
O362_2 C36_2 C33_2 119.8(8) . . ?
O361_2 C36_2 C33_2 118.5(7) . . ?
O362_2 C36_2 Sr3 72.3(4) . 1_556 ?
O361_2 C36_2 Sr3 49.4(4) . 1_556 ?
C33_2 C36_2 Sr3 167.9(6) . 1_556 ?
C2_2 C1_2 C6_2 115.0(7) . . ?
C2_2 C1_2 C10_2 122.7(7) . . ?
C6_2 C1_2 C10_2 122.2(6) . . ?
F2_2 C2_2 C1_2 117.9(6) . . ?
F2_2 C2_2 C3_2 117.7(6) . . ?
C1_2 C2_2 C3_2 124.4(7) . . ?
C26_2 O261_2 Sr3 136.2(4) . 7_455 ?
C26_2 O261_2 Sr2 98.5(4) . 1_545 ?
Sr3 O261_2 Sr2 97.86(14) 7_455 1_545 ?
C4_2 C3_2 C2_2 115.6(6) . . ?
C4_2 C3_2 C20_2 123.7(7) . . ?
C2_2 C3_2 C20_2 120.7(6) . . ?
C26_2 O262_2 Sr1 154.8(5) . 1_545 ?
C26_2 O262_2 Sr2 90.0(4) . 1_545 ?
Sr1 O262_2 Sr2 94.29(14) 1_545 1_545 ?
F4_2 C4_2 C3_2 118.4(6) . . ?
F4_2 C4_2 C5_2 116.7(6) . . ?
C3_2 C4_2 C5_2 124.5(7) . . ?
C36_2 O361_2 Sr3 108.3(5) . 1_556 ?
C6_2 C5_2 C4_2 115.0(6) . . ?
C6_2 C5_2 C30_2 122.1(6) . . ?
C4_2 C5_2 C30_2 122.6(7) . . ?
C36_2 O362_2 Sr2 144.6(6) . 7_465 ?
C36_2 O362_2 Sr3 84.6(5) . 1_556 ?
Sr2 O362_2 Sr3 91.11(16) 7_465 1_556 ?
F6_2 C6_2 C5_2 117.9(6) . . ?
F6_2 C6_2 C1_2 116.8(7) . . ?
C5_2 C6_2 C1_2 125.3(7) . . ?
C11_2 C10_2 C15_2 116.8(7) . . ?
C11_2 C10_2 C1_2 123.2(8) . . ?
C15_2 C10_2 C1_2 120.0(7) . . ?
C12_2 C11_2 C10_2 123.2(8) . . ?
C11_2 C12_2 C13_2 120.0(8) . . ?
C14_2 C13_2 C12_2 117.9(7) . . ?
C14_2 C13_2 C16_2 118.6(8) . . ?
C12_2 C13_2 C16_2 123.5(8) . . ?
C15_2 C14_2 C13_2 121.6(8) . . ?
C14_2 C15_2 C10_2 120.4(8) . . ?
C16_2 O161_2 Sr1 161.0(7) . . ?
C16_2 O161_2 Sr2 81.9(6) . . ?
Sr1 O161_2 Sr2 90.64(18) . . ?
C16_2 O162_2 Sr2 105.5(6) . . ?
O1_3 C1_3 O1_3 119.7(13) 4_655 . ?
O1_3 C1_3 C2_3 120.1(6) 4_655 . ?
O1_3 C1_3 C2_3 120.1(6) . . ?
O1_3 C1_3 Sr1 59.9(6) 4_655 . ?
O1_3 C1_3 Sr1 59.9(6) . . ?
C2_3 C1_3 Sr1 177.6(10) . . ?
C1_3 O1_3 Sr2 165.4(7) . 4_655 ?
C1_3 O1_3 Sr1 97.0(7) . . ?
Sr2 O1_3 Sr1 97.58(18) 4_655 . ?
O1A_5 C1A_5 N1A_5 153(3) . . ?
C1A_5 O1A_5 Sr2 130.1(19) . . ?
C1A_5 N1A_5 C2A_5 127(3) . . ?
C1A_5 N1A_5 C3A_5 123(3) . . ?
C2A_5 N1A_5 C3A_5 110(2) . . ?
O1B_5 C1B_5 N1B_5 133(2) . . ?
C1B_5 O1B_5 Sr2 139.0(14) . . ?
C1B_5 N1B_5 C2B_5 125(2) . . ?
C1B_5 N1B_5 C3B_5 123(2) . . ?
C2B_5 N1B_5 C3B_5 111(2) . . ?
N1A_6 C1A_6 O1A_6 131(3) . . ?
C1A_6 O1A_6 Sr3 142.7(17) . . ?
C1A_6 N1A_6 C3A_6 124(3) . . ?
C1A_6 N1A_6 C2A_6 123(3) . . ?
C3A_6 N1A_6 C2A_6 113(3) . . ?
O1B_6 C1B_6 N1B_6 120(2) . . ?
C1B_6 O1B_6 Sr3 154.5(11) . . ?
C1B_6 N1B_6 C2B_6 123(2) . . ?
C1B_6 N1B_6 C3B_6 120(2) . . ?
C2B_6 N1B_6 C3B_6 117(2) . . ?
N1_7 C1_7 O1_7 120(3) . . ?
C1_7 N1_7 C3_7 124(2) . . ?
C1_7 N1_7 C2_7 126(2) . . ?
C3_7 N1_7 C2_7 109(2) . . ?

loop_
_geom_bond_atom_site_label_1
_geom_bond_atom_site_label_2
_geom_bond_distance
_geom_bond_site_symmetry_2
_geom_bond_publ_flag
Sr1 O262_2 2.481(4) 4_665 ?
Sr1 O262_2 2.481(4) 1_565 ?
Sr1 O161_2 2.489(6) 4_655 ?
Sr1 O161_2 2.489(6) . ?
Sr1 O1_4 2.489(12) . ?
Sr1 O1_3 2.719(6) . ?
Sr1 O1_3 2.719(6) 4_655 ?
Sr1 C1_3 3.120(15) . ?
Sr1 Sr2 3.8832(7) 4_655 ?
Sr1 Sr2 3.8833(7) . ?
Sr2 O1_3 2.437(5) 4_655 ?
Sr2 O362_2 2.456(5) 7_464 ?
Sr2 O162_2 2.482(6) . ?
Sr2 O261_1 2.497(5) . ?
Sr2 O1B_5 2.511(7) . ?
Sr2 O1A_5 2.511(7) . ?
Sr2 O261_2 2.627(4) 1_565 ?
Sr2 O262_2 2.807(5) 1_565 ?
Sr2 O161_2 2.953(7) . ?
Sr2 C16_2 3.039(10) . ?
Sr2 C26_2 3.075(7) 1_565 ?
Sr3 O16_1 2.455(5) . ?
Sr3 O1B_6 2.491(6) . ?
Sr3 O1A_6 2.491(6) . ?
Sr3 O262_1 2.517(4) 8_544 ?
Sr3 O361_2 2.518(5) 1_554 ?
Sr3 O261_2 2.577(4) 7_454 ?
Sr3 O261_1 2.664(4) 7_464 ?
Sr3 O262_1 2.672(4) 7_464 ?
Sr3 O362_2 3.012(6) 1_554 ?
Sr3 C26_1 3.039(6) 7_464 ?
Sr3 C36_2 3.149(8) 1_554 ?
C26_1 O262_1 1.235(7) . ?
C26_1 O261_1 1.250(7) . ?
C26_1 C23_1 1.488(8) . ?
C10_1 C11A_1 1.394(13) . ?
C10_1 C11A_1 1.395(13) 2_665 ?
C10_1 C11B_1 1.40(3) 2_665 ?
C10_1 C11B_1 1.40(3) . ?
C10_1 C1_1 1.455(13) . ?
C13_1 C12B_1 1.37(3) . ?
C13_1 C12B_1 1.37(3) 2_665 ?
C13_1 C12A_1 1.377(12) . ?
C13_1 C12A_1 1.377(12) 2_665 ?
C13_1 C16_1 1.514(14) . ?
C16_1 O16_1 1.239(6) . ?
C16_1 O16_1 1.239(6) 2_665 ?
C22_1 C21_1 1.382(9) . ?
C22_1 C23_1 1.385(9) . ?
C23_1 C24_1 1.386(9) . ?
C24_1 C25_1 1.390(9) . ?
C25_1 C20_1 1.359(9) . ?
C20_1 C21_1 1.395(10) . ?
C20_1 C3_1 1.476(8) . ?
C3_1 C4_1 1.380(7) . ?
C3_1 C2_1 1.425(9) . ?
C2_1 F2_1 1.348(7) . ?
C2_1 C1_1 1.376(8) . ?
C4_1 F4_1 1.337(10) . ?
C11A_1 C12A_1 1.375(15) . ?
C11B_1 C12B_1 1.35(3) . ?
C16_2 O162_2 1.212(12) . ?
C16_2 O161_2 1.242(10) . ?
C16_2 C13_2 1.536(12) . ?
C20_2 C21_2 1.354(10) . ?
C20_2 C25_2 1.411(10) . ?
C20_2 C3_2 1.504(9) . ?
C21_2 C22_2 1.404(10) . ?
C22_2 C23_2 1.360(10) . ?
C23_2 C24_2 1.387(10) . ?
C23_2 C26_2 1.502(9) . ?
C24_2 C25_2 1.370(9) . ?
C26_2 O261_2 1.256(8) . ?
C26_2 O262_2 1.257(8) . ?
C30_2 C31_2 1.376(11) . ?
C30_2 C35_2 1.383(11) . ?
C30_2 C5_2 1.495(10) . ?
C31_2 C32_2 1.377(11) . ?
C32_2 C33_2 1.378(10) . ?
C33_2 C34_2 1.377(11) . ?
C33_2 C36_2 1.480(10) . ?
C34_2 C35_2 1.346(11) . ?
C36_2 O362_2 1.241(9) . ?
C36_2 O361_2 1.258(10) . ?
C1_2 C2_2 1.372(9) . ?
C1_2 C6_2 1.391(10) . ?
C1_2 C10_2 1.481(10) . ?
F2_2 C2_2 1.342(8) . ?
C2_2 C3_2 1.401(10) . ?
C3_2 C4_2 1.362(10) . ?
F4_2 C4_2 1.358(8) . ?
C4_2 C5_2 1.402(9) . ?
C5_2 C6_2 1.363(10) . ?
F6_2 C6_2 1.353(8) . ?
C10_2 C11_2 1.380(11) . ?
C10_2 C15_2 1.406(11) . ?
C11_2 C12_2 1.349(12) . ?
C12_2 C13_2 1.401(12) . ?
C13_2 C14_2 1.378(11) . ?
C14_2 C15_2 1.372(11) . ?
C1_3 O1_3 1.234(9) 4_655 ?
C1_3 O1_3 1.234(9) . ?
C1_3 C2_3 1.507(18) . ?
C1A_5 O1A_5 1.217(19) . ?
C1A_5 N1A_5 1.23(2) . ?
N1A_5 C2A_5 1.46(2) . ?
N1A_5 C3A_5 1.49(2) . ?
C1B_5 O1B_5 1.206(18) . ?
C1B_5 N1B_5 1.22(2) . ?
N1B_5 C2B_5 1.46(2) . ?
N1B_5 C3B_5 1.48(2) . ?
C1A_6 N1A_6 1.23(2) . ?
C1A_6 O1A_6 1.24(2) . ?
N1A_6 C3A_6 1.47(2) . ?
N1A_6 C2A_6 1.48(2) . ?
C1B_6 O1B_6 1.245(16) . ?
C1B_6 N1B_6 1.26(2) . ?
N1B_6 C2B_6 1.47(2) . ?
N1B_6 C3B_6 1.468(18) . ?
C1_7 N1_7 1.26(2) . ?
C1_7 O1_7 1.27(2) . ?
N1_7 C3_7 1.465(19) . ?
N1_7 C2_7 1.468(19) . ?
